data_7106602
loop_
_publ_author_name
'Wentao Wang'
'Xiangjin Lian'
'Donghui Chen'
'Xiaohua Liu'
'Lili Lin'
'Xiaoming Feng'

_publ_section_title
;
 Highly enantioselective yttrium(III)-catalyzed Friedel-Crafts alkylation
 of B-trichloro(trifluoro)methyl aryl enones with indoles
;
_journal_name_full Chem.Commun.
_journal_page_first 7821
_journal_paper_doi 10.1039/c1cc12306h
_journal_volume 47
_journal_year 2011
_chemical_absolute_configuration ad
_chemical_formula_moiety 'C18 H14 Cl3 N O'
_chemical_formula_sum 'C18 H14 Cl3 N O'
_chemical_formula_weight 366.65
_space_group_IT_number 18
_symmetry_cell_setting orthorhombic
_symmetry_space_group_name_Hall 'P 2 2ab'
_symmetry_space_group_name_H-M 'P 21 21 2'
_atom_sites_solution_hydrogens geom
_atom_sites_solution_primary direct
_atom_sites_solution_secondary difmap
_audit_creation_method SHELXL-97
_cell_angle_alpha 90.00
_cell_angle_beta 90.00
_cell_angle_gamma 90.00
_cell_formula_units_Z 4
_cell_length_a 19.6727(8)
_cell_length_b 14.1660(7)
_cell_length_c 5.9443(2)
_cell_measurement_reflns_used 1741
_cell_measurement_temperature 293(2)
_cell_measurement_theta_max 28.7862
_cell_measurement_theta_min 3.0506
_cell_volume 1656.58(12)
_computing_cell_refinement
;
CrysAlisPro, Oxford Diffraction Ltd.,
Version 1.171.34.40 (release 27-08-2010 CrysAlis171 .NET)
(compiled Aug 27 2010,11:50:40)
;
_computing_data_collection
;
CrysAlisPro, Oxford Diffraction Ltd.,
Version 1.171.34.40 (release 27-08-2010 CrysAlis171 .NET)
(compiled Aug 27 2010,11:50:40)
;
_computing_data_reduction
;
CrysAlisPro, Oxford Diffraction Ltd.,
Version 1.171.34.40 (release 27-08-2010 CrysAlis171 .NET)
(compiled Aug 27 2010,11:50:40)
;
_computing_molecular_graphics
;
OLEX2: a complete structure solution, refinement and analysis program. Dolomanov et al., J. Appl. Cryst. (2009). 42, 339-341
;
_computing_publication_material
;
OLEX2: a complete structure solution, refinement and analysis program. Dolomanov et al., J. Appl. Cryst. (2009). 42, 339-341
;
_computing_structure_refinement 'SHELXL-97 (Sheldrick, 1997)'
_computing_structure_solution 'A short history of SHELX (Sheldrick, 2007)'
_diffrn_ambient_temperature 293(2)
_diffrn_detector_area_resol_mean 16.0874
_diffrn_measured_fraction_theta_full 0.998
_diffrn_measured_fraction_theta_max 0.998
_diffrn_measurement_details
;
1 omega -87.00 9.00 1.0000 40.0000
omega____ theta____ kappa____ phi______ frames
- -16.7361 -38.0000 30.0000 96

2 omega -41.00 16.00 1.0000 40.0000
omega____ theta____ kappa____ phi______ frames
- -16.7361 77.0000 -180.0000 57
;
_diffrn_measurement_device_type 'Xcalibur, Eos'
_diffrn_measurement_method '\w scans'
_diffrn_orient_matrix_UB_11 -0.0175074
_diffrn_orient_matrix_UB_12 0.0423529
_diffrn_orient_matrix_UB_13 0.0264195
_diffrn_orient_matrix_UB_21 0.0314794
_diffrn_orient_matrix_UB_22 0.0229204
_diffrn_orient_matrix_UB_23 0.0199368
_diffrn_orient_matrix_UB_31 0.0014517
_diffrn_orient_matrix_UB_32 0.0137413
_diffrn_orient_matrix_UB_33 -0.1146407
_diffrn_radiation_monochromator graphite
_diffrn_radiation_source 'fine-focus sealed tube'
_diffrn_radiation_type 'Mo K\a'
_diffrn_radiation_wavelength 0.7107
_diffrn_reflns_av_R_equivalents 0.0220
_diffrn_reflns_av_sigmaI/netI 0.0503
_diffrn_reflns_limit_h_max 22
_diffrn_reflns_limit_h_min -24
_diffrn_reflns_limit_k_max 7
_diffrn_reflns_limit_k_min -17
_diffrn_reflns_limit_l_max 6
_diffrn_reflns_limit_l_min -7
_diffrn_reflns_number 5029
_diffrn_reflns_theta_full 26.37
_diffrn_reflns_theta_max 26.37
_diffrn_reflns_theta_min 3.06
_exptl_absorpt_coefficient_mu 0.556
_exptl_absorpt_correction_T_max 1.0
_exptl_absorpt_correction_T_min 0.99371
_exptl_absorpt_correction_type multi-scan
_exptl_absorpt_process_details
;
CrysAlisPro, Oxford Diffraction Ltd.,
Version 1.171.34.40 (release 27-08-2010 CrysAlis171 .NET)
(compiled Aug 27 2010,11:50:40)
Empirical absorption correction using spherical harmonics,
implemented in SCALE3 ABSPACK scaling algorithm.
;
_exptl_crystal_colour colorless
_exptl_crystal_density_diffrn 1.470
_exptl_crystal_density_method 'not measured'
_exptl_crystal_description block
_exptl_crystal_F_000 752
_exptl_crystal_size_max 0.20
_exptl_crystal_size_mid 0.10
_exptl_crystal_size_min 0.10
_refine_diff_density_max 0.221
_refine_diff_density_min -0.231
_refine_diff_density_rms 0.041
_refine_ls_abs_structure_details 'Flack H D (1983), Acta Cryst. A39, 876-881'
_refine_ls_abs_structure_Flack 0.03(7)
_refine_ls_extinction_method none
_refine_ls_goodness_of_fit_ref 1.058
_refine_ls_hydrogen_treatment mixed
_refine_ls_matrix_type full
_refine_ls_number_parameters 264
_refine_ls_number_reflns 3111
_refine_ls_number_restraints 0
_refine_ls_restrained_S_all 1.058
_refine_ls_R_factor_all 0.0617
_refine_ls_R_factor_gt 0.0440
_refine_ls_shift/su_max 0.000
_refine_ls_shift/su_mean 0.000
_refine_ls_structure_factor_coef Fsqd
_refine_ls_weighting_details
;
calc w=1/[\s^2^(Fo^2^)+(0.0240P)^2^+0.0210P] where P=(Fo^2^+2Fc^2^)/3
;
_refine_ls_weighting_scheme calc
_refine_ls_wR_factor_gt 0.0685
_refine_ls_wR_factor_ref 0.0752
_reflns_number_gt 2497
_reflns_number_total 3111
_reflns_threshold_expression >2sigma(I)
_cod_data_source_file c1cc12306h.txt
_cod_data_source_block 110107_S2_WWT
_cod_original_cell_volume 1656.56(13)
_cod_database_code 7106602

loop_
_space_group_symop_id
_space_group_symop_operation_xyz
1 'x, y, z'
2 '-x, -y, z'
3 'x+1/2, -y+1/2, -z'
4 '-x+1/2, y+1/2, -z'

loop_
_atom_site_label
_atom_site_type_symbol
_atom_site_fract_x
_atom_site_fract_y
_atom_site_fract_z
_atom_site_U_iso_or_equiv
_atom_site_adp_type
_atom_site_occupancy
_atom_site_symmetry_multiplicity
_atom_site_calc_flag
_atom_site_refinement_flags
_atom_site_disorder_assembly
_atom_site_disorder_group
Cl1 Cl -0.01163(4) 0.86623(6) 0.25058(19) 0.0670(3) Uani 1 1 d . . .
Cl2 Cl 0.06601(5) 0.80593(8) 0.63251(13) 0.0686(3) Uani 1 1 d . . .
Cl3 Cl 0.12899(4) 0.81912(7) 0.19742(15) 0.0583(3) Uani 1 1 d . . .
O1 O 0.11806(11) 0.58554(19) -0.0427(3) 0.0596(7) Uani 1 1 d . . .
N1 N -0.09959(14) 0.5908(2) 0.6627(5) 0.0446(8) Uani 1 1 d . . .
C1 C -0.14114(14) 0.6216(2) 0.4927(5) 0.0374(7) Uani 1 1 d . . .
C2 C -0.09934(13) 0.6620(2) 0.3266(4) 0.0330(7) Uani 1 1 d . . .
C3 C -0.12985(15) 0.6977(2) 0.1329(5) 0.0415(8) Uani 1 1 d . . .
C4 C -0.19945(16) 0.6936(3) 0.1128(6) 0.0504(9) Uani 1 1 d . . .
C5 C -0.23942(17) 0.6541(2) 0.2802(7) 0.0537(10) Uani 1 1 d . . .
C6 C -0.21166(17) 0.6181(3) 0.4724(6) 0.0485(9) Uani 1 1 d . . .
C7 C -0.03072(14) 0.6546(2) 0.4069(4) 0.0333(7) Uani 1 1 d . . .
C8 C -0.03369(16) 0.6117(2) 0.6112(5) 0.0400(8) Uani 1 1 d . . .
C9 C 0.03360(13) 0.6841(2) 0.2885(5) 0.0343(6) Uani 1 1 d . . .
C10 C 0.05241(14) 0.7872(2) 0.3405(5) 0.0435(8) Uani 1 1 d . . .
C11 C 0.09312(16) 0.6168(3) 0.3377(6) 0.0432(8) Uani 1 1 d . . .
C12 C 0.14167(15) 0.6012(2) 0.1443(5) 0.0412(8) Uani 1 1 d . . .
C13 C 0.21619(14) 0.5976(2) 0.1846(5) 0.0341(7) Uani 1 1 d . . .
C14 C 0.24648(16) 0.6279(3) 0.3810(5) 0.0445(8) Uani 1 1 d . . .
C15 C 0.31629(18) 0.6231(3) 0.4085(6) 0.0582(10) Uani 1 1 d . . .
C16 C 0.35611(19) 0.5855(3) 0.2426(7) 0.0626(10) Uani 1 1 d . . .
C17 C 0.32721(19) 0.5551(3) 0.0464(7) 0.0598(11) Uani 1 1 d . . .
C18 C 0.25768(17) 0.5606(3) 0.0148(6) 0.0458(8) Uani 1 1 d . . .
H5 H -0.2877(13) 0.6497(19) 0.263(5) 0.047(8) Uiso 1 1 d . . .
H9 H 0.0238(10) 0.6834(18) 0.128(4) 0.023(6) Uiso 1 1 d . . .
H4 H -0.2202(13) 0.716(2) -0.015(5) 0.042(9) Uiso 1 1 d . . .
H8 H 0.0034(13) 0.5975(19) 0.706(4) 0.042(9) Uiso 1 1 d . . .
H3 H -0.1039(11) 0.7280(19) 0.031(4) 0.027(8) Uiso 1 1 d . . .
H11B H 0.1160(13) 0.634(2) 0.473(5) 0.040(8) Uiso 1 1 d . . .
H1 H -0.1104(13) 0.568(2) 0.768(5) 0.029(9) Uiso 1 1 d . . .
H14 H 0.2192(13) 0.658(2) 0.501(5) 0.047(9) Uiso 1 1 d . . .
H15 H 0.3373(17) 0.647(3) 0.538(6) 0.077(13) Uiso 1 1 d . . .
H17 H 0.3537(18) 0.531(3) -0.069(6) 0.080(13) Uiso 1 1 d . . .
H6 H -0.2364(14) 0.589(2) 0.590(5) 0.044(9) Uiso 1 1 d . . .
H16 H 0.4043(16) 0.584(2) 0.268(6) 0.073(11) Uiso 1 1 d . . .
H18 H 0.2368(14) 0.543(2) -0.127(5) 0.047(9) Uiso 1 1 d . . .
H11A H 0.0759(16) 0.556(3) 0.374(6) 0.069(12) Uiso 1 1 d . . .

loop_
_atom_site_aniso_label
_atom_site_aniso_U_11
_atom_site_aniso_U_22
_atom_site_aniso_U_33
_atom_site_aniso_U_23
_atom_site_aniso_U_13
_atom_site_aniso_U_12
Cl1 0.0587(5) 0.0391(5) 0.1033(7) 0.0069(5) -0.0038(5) 0.0067(4)
Cl2 0.0785(6) 0.0770(8) 0.0504(5) -0.0158(5) -0.0018(5) -0.0244(6)
Cl3 0.0493(4) 0.0561(6) 0.0694(5) 0.0099(5) 0.0078(4) -0.0136(4)
O1 0.0537(14) 0.078(2) 0.0468(13) -0.0184(13) -0.0103(12) 0.0040(14)
N1 0.0525(18) 0.0470(19) 0.0342(15) 0.0057(15) 0.0110(15) 0.0003(14)
C1 0.0370(17) 0.0339(19) 0.0412(16) -0.0068(15) 0.0053(15) 0.0012(15)
C2 0.0358(15) 0.0310(18) 0.0324(15) -0.0028(14) 0.0011(13) 0.0008(13)
C3 0.0449(18) 0.037(2) 0.0425(17) -0.0012(16) 0.0022(16) 0.0012(17)
C4 0.0467(19) 0.049(2) 0.056(2) -0.009(2) -0.0150(18) 0.0057(19)
C5 0.0341(17) 0.048(2) 0.079(3) -0.014(2) -0.004(2) -0.0012(16)
C6 0.046(2) 0.039(2) 0.061(2) -0.0081(19) 0.015(2) -0.0037(18)
C7 0.0394(16) 0.0307(18) 0.0299(15) -0.0009(13) 0.0030(13) 0.0023(13)
C8 0.0372(18) 0.043(2) 0.0398(18) 0.0015(16) -0.0019(16) 0.0007(15)
C9 0.0365(15) 0.0366(18) 0.0297(15) 0.0019(15) -0.0017(13) -0.0018(14)
C10 0.0417(16) 0.047(2) 0.0421(17) 0.0039(16) 0.0007(14) -0.0042(15)
C11 0.0396(18) 0.047(2) 0.0427(19) 0.0097(18) 0.0036(16) 0.0057(16)
C12 0.0430(18) 0.040(2) 0.0405(18) -0.0030(16) -0.0015(15) 0.0025(15)
C13 0.0364(16) 0.0318(17) 0.0341(16) 0.0009(15) 0.0052(14) 0.0006(13)
C14 0.0458(19) 0.046(2) 0.0415(18) -0.0074(17) -0.0022(16) 0.0017(17)
C15 0.048(2) 0.069(3) 0.058(2) -0.002(2) -0.012(2) -0.005(2)
C16 0.043(2) 0.065(3) 0.080(3) 0.008(2) -0.005(2) 0.0007(19)
C17 0.050(2) 0.051(3) 0.078(3) -0.006(2) 0.025(2) 0.003(2)
C18 0.052(2) 0.037(2) 0.047(2) -0.0017(17) 0.0083(18) -0.0001(17)

loop_
_atom_type_symbol
_atom_type_description
_atom_type_scat_dispersion_real
_atom_type_scat_dispersion_imag
_atom_type_scat_source
C C 0.0033 0.0016 'International Tables Vol C Tables 4.2.6.8 and 6.1.1.4'
H H 0.0000 0.0000 'International Tables Vol C Tables 4.2.6.8 and 6.1.1.4'
Cl Cl 0.1484 0.1585 'International Tables Vol C Tables 4.2.6.8 and 6.1.1.4'
N N 0.0061 0.0033 'International Tables Vol C Tables 4.2.6.8 and 6.1.1.4'
O O 0.0106 0.0060 'International Tables Vol C Tables 4.2.6.8 and 6.1.1.4'

loop_
_geom_angle_atom_site_label_1
_geom_angle_atom_site_label_2
_geom_angle_atom_site_label_3
_geom_angle
_geom_angle_site_symmetry_1
_geom_angle_site_symmetry_3
_geom_angle_publ_flag
Cl1 C10 Cl2 107.95(18) . . ?
Cl1 C10 Cl3 107.23(16) . . ?
Cl2 C10 Cl3 107.47(16) . . ?
O1 C12 C11 118.5(3) . . ?
O1 C12 C13 120.9(3) . . ?
N1 C1 C2 107.3(2) . . ?
N1 C1 C6 130.3(3) . . ?
N1 C8 H8 123.7(16) . . ?
C1 N1 H1 126(2) . . ?
C1 C2 C7 106.7(2) . . ?
C1 C6 H6 117.6(18) . . ?
C2 C3 H3 119.0(15) . . ?
C2 C7 C9 127.9(2) . . ?
C3 C2 C1 118.4(3) . . ?
C3 C2 C7 134.9(3) . . ?
C3 C4 C5 121.3(3) . . ?
C3 C4 H4 119.9(17) . . ?
C4 C3 C2 119.0(3) . . ?
C4 C3 H3 121.7(15) . . ?
C4 C5 H5 120.9(17) . . ?
C5 C4 H4 118.8(17) . . ?
C5 C6 C1 117.2(3) . . ?
C5 C6 H6 125.1(18) . . ?
C6 C1 C2 122.4(3) . . ?
C6 C5 C4 121.7(3) . . ?
C6 C5 H5 117.5(17) . . ?
C7 C8 N1 109.8(3) . . ?
C7 C8 H8 126.5(16) . . ?
C7 C9 C10 111.8(2) . . ?
C7 C9 C11 112.3(2) . . ?
C7 C9 H9 106.8(13) . . ?
C8 N1 C1 109.4(3) . . ?
C8 N1 H1 124(2) . . ?
C8 C7 C2 106.8(3) . . ?
C8 C7 C9 125.3(3) . . ?
C9 C10 Cl1 111.66(19) . . ?
C9 C10 Cl2 112.0(2) . . ?
C9 C10 Cl3 110.3(2) . . ?
C9 C11 H11B 111.0(17) . . ?
C9 C11 H11A 109(2) . . ?
C10 C9 C11 111.5(3) . . ?
C10 C9 H9 104.7(16) . . ?
C11 C9 H9 109.3(14) . . ?
C12 C11 C9 115.3(3) . . ?
C12 C11 H11B 112.4(16) . . ?
C12 C11 H11A 106(2) . . ?
C13 C12 C11 120.4(3) . . ?
C13 C14 C15 120.9(3) . . ?
C13 C14 H14 120.8(15) . . ?
C13 C18 H18 118.5(17) . . ?
C14 C13 C12 123.5(3) . . ?
C14 C13 C18 118.4(3) . . ?
C14 C15 H15 121(2) . . ?
C15 C14 H14 118.2(16) . . ?
C15 C16 H16 117(2) . . ?
C16 C15 C14 120.1(4) . . ?
C16 C15 H15 119(2) . . ?
C16 C17 C18 120.7(4) . . ?
C16 C17 H17 121(2) . . ?
C17 C16 C15 120.0(3) . . ?
C17 C16 H16 123(2) . . ?
C17 C18 C13 120.0(4) . . ?
C17 C18 H18 121.4(17) . . ?
C18 C13 C12 118.1(3) . . ?
C18 C17 H17 119(2) . . ?
H11B C11 H11A 102(3) . . ?

loop_
_geom_bond_atom_site_label_1
_geom_bond_atom_site_label_2
_geom_bond_distance
_geom_bond_site_symmetry_2
_geom_bond_publ_flag
Cl1 C10 1.768(3) . ?
Cl2 C10 1.776(3) . ?
Cl3 C10 1.788(3) . ?
O1 C12 1.225(3) . ?
N1 C1 1.371(4) . ?
N1 C8 1.364(4) . ?
N1 H1 0.73(3) . ?
C1 C2 1.407(4) . ?
C1 C6 1.393(4) . ?
C2 C3 1.394(4) . ?
C2 C7 1.436(4) . ?
C3 C4 1.376(4) . ?
C3 H3 0.90(2) . ?
C4 C5 1.387(5) . ?
C4 H4 0.92(3) . ?
C5 C6 1.365(5) . ?
C5 H5 0.96(2) . ?
C6 H6 0.95(3) . ?
C7 C8 1.359(4) . ?
C7 C9 1.507(4) . ?
C8 H8 0.94(3) . ?
C9 C10 1.538(4) . ?
C9 C11 1.538(4) . ?
C9 H9 0.97(2) . ?
C11 C12 1.511(4) . ?
C11 H11B 0.96(3) . ?
C11 H11A 0.95(4) . ?
C12 C13 1.486(4) . ?
C13 C14 1.379(4) . ?
C13 C18 1.400(4) . ?
C14 C15 1.385(4) . ?
C14 H14 0.99(3) . ?
C15 C16 1.368(5) . ?
C15 H15 0.93(3) . ?
C16 C17 1.367(5) . ?
C16 H16 0.96(3) . ?
C17 C18 1.383(5) . ?
C17 H17 0.92(4) . ?
C18 H18 0.97(3) . ?

loop_
_geom_hbond_atom_site_label_D
_geom_hbond_atom_site_label_H
_geom_hbond_atom_site_label_A
_geom_hbond_distance_DH
_geom_hbond_distance_HA
_geom_hbond_distance_DA
_geom_hbond_angle_DHA
_geom_hbond_site_symmetry_A
N1 H1 O1 0.73(3) 2.46(3) 3.073(4) 143(3) 2_566
